data_4069688
loop_
_publ_author_name
'Gandolfi, Claudio'
'Heckenroth, Marion'
'Neels, Antonia'
'Laurenczy, G\'abor'
'Albrecht, Martin'

_publ_section_title
;
 Chelating NHC Ruthenium(II) Complexes as Robust Homogeneous Hydrogenation
 Catalysts
;
_journal_issue 17
_journal_name_full Organometallics
_journal_page_first 5112
_journal_paper_doi 10.1021/om900356w
_journal_volume 28
_journal_year 2009
_chemical_formula_sum 'C27 H35 Cl N2 O3 Ru'
_chemical_formula_weight 572.09
_chemical_name_systematic
; 
 ? 
;
_space_group_IT_number 14
_symmetry_cell_setting monoclinic
_symmetry_space_group_name_Hall '-P 2yn'
_symmetry_space_group_name_H-M 'P 1 21/n 1'
_atom_sites_solution_hydrogens geom
_atom_sites_solution_primary direct
_atom_sites_solution_secondary difmap
_audit_creation_method SHELXL-97
_cell_angle_alpha 90.00
_cell_angle_beta 93.321(8)
_cell_angle_gamma 90.00
_cell_formula_units_Z 4
_cell_length_a 8.0931(7)
_cell_length_b 10.5933(11)
_cell_length_c 30.176(3)
_cell_measurement_reflns_used 12526
_cell_measurement_temperature 173(2)
_cell_measurement_theta_max 25.57
_cell_measurement_theta_min 1.35
_cell_volume 2582.7(4)
_computing_cell_refinement 'STOE X-AREA'
_computing_data_collection 'STOE X-AREA'
_computing_data_reduction 'STOE X-RED'
_computing_structure_refinement 'SHELXL-97 (Sheldrick, 1997)'
_computing_structure_solution 'SHELXS-97 (Sheldrick, 1990)'
_diffrn_ambient_temperature 173(2)
_diffrn_detector_area_resol_mean 6.67
_diffrn_measured_fraction_theta_full 0.989
_diffrn_measured_fraction_theta_max 0.989
_diffrn_measurement_device_type 'STOE IPDS 2'
_diffrn_measurement_method 'rotation method'
_diffrn_radiation_monochromator graphite
_diffrn_radiation_source 'fine-focus sealed tube'
_diffrn_radiation_type MoK\a
_diffrn_radiation_wavelength 0.71073
_diffrn_reflns_av_R_equivalents 0.1047
_diffrn_reflns_av_sigmaI/netI 0.0778
_diffrn_reflns_limit_h_max 9
_diffrn_reflns_limit_h_min -9
_diffrn_reflns_limit_k_max 12
_diffrn_reflns_limit_k_min -12
_diffrn_reflns_limit_l_max 35
_diffrn_reflns_limit_l_min -35
_diffrn_reflns_number 17550
_diffrn_reflns_theta_full 25.21
_diffrn_reflns_theta_max 25.21
_diffrn_reflns_theta_min 1.35
_exptl_absorpt_coefficient_mu 0.741
_exptl_absorpt_correction_T_max 0.968
_exptl_absorpt_correction_T_min 0.770
_exptl_absorpt_correction_type multi-scan
_exptl_absorpt_process_details 'MULscanABS, (PLATON03, Speck, 2003)'
_exptl_crystal_colour orange
_exptl_crystal_density_diffrn 1.471
_exptl_crystal_density_method 'not measured'
_exptl_crystal_description needle
_exptl_crystal_F_000 1184
_exptl_crystal_size_max 0.40
_exptl_crystal_size_mid 0.25
_exptl_crystal_size_min 0.15
_refine_diff_density_max 1.064
_refine_diff_density_min -1.205
_refine_diff_density_rms 0.138
_refine_ls_extinction_coef 0.0012(3)
_refine_ls_extinction_expression Fc^*^=kFc[1+0.001xFc^2^\l^3^/sin(2\q)]^-1/4^
_refine_ls_extinction_method SHELXL
_refine_ls_goodness_of_fit_ref 1.185
_refine_ls_hydrogen_treatment constr
_refine_ls_matrix_type full
_refine_ls_number_parameters 318
_refine_ls_number_reflns 4597
_refine_ls_number_restraints 0
_refine_ls_restrained_S_all 1.185
_refine_ls_R_factor_all 0.1183
_refine_ls_R_factor_gt 0.0944
_refine_ls_shift/su_max 0.000
_refine_ls_shift/su_mean 0.000
_refine_ls_structure_factor_coef Fsqd
_refine_ls_weighting_details 'calc w=1/[\s^2^(Fo^2^)+(0.0109P)^2^+37.7917P] where P=(Fo^2^+2Fc^2^)/3'
_refine_ls_weighting_scheme calc
_refine_ls_wR_factor_gt 0.2041
_refine_ls_wR_factor_ref 0.2125
_reflns_number_gt 3423
_reflns_number_total 4597
_reflns_threshold_expression >2sigma(I)
_cod_data_source_file om900356w_si_002.cif
_cod_data_source_block 10
_cod_original_cell_volume 2582.8(4)
_cod_original_sg_symbol_H-M 'P 21/n'
_cod_database_code 4069688

loop_
_symmetry_equiv_pos_as_xyz
'x, y, z'
'-x+1/2, y+1/2, -z+1/2'
'-x, -y, -z'
'x-1/2, -y-1/2, z-1/2'

loop_
_atom_site_label
_atom_site_type_symbol
_atom_site_fract_x
_atom_site_fract_y
_atom_site_fract_z
_atom_site_U_iso_or_equiv
_atom_site_adp_type
_atom_site_occupancy
_atom_site_symmetry_multiplicity
_atom_site_calc_flag
_atom_site_refinement_flags
_atom_site_disorder_assembly
_atom_site_disorder_group
C1 C 0.4179(12) 0.1219(9) 0.1479(3) 0.030(2) Uani 1 1 d . B .
C2 C 0.3545(14) -0.0864(10) 0.1611(4) 0.039(2) Uani 1 1 d . . .
H2A H 0.3093 -0.1587 0.1745 0.047 Uiso 1 1 calc R . .
C3 C 0.4470(14) -0.0850(10) 0.1264(4) 0.040(3) Uani 1 1 d . . .
H3A H 0.4788 -0.1563 0.1098 0.048 Uiso 1 1 calc R . .
C4 C 0.2294(13) 0.0727(10) 0.2101(3) 0.039(2) Uani 1 1 d . . .
H4A H 0.2178 -0.0027 0.2290 0.046 Uiso 1 1 calc R . .
H4B H 0.1181 0.0929 0.1967 0.046 Uiso 1 1 calc R . .
C5 C 0.2838(13) 0.1793(11) 0.2391(4) 0.043(3) Uani 1 1 d . . .
C6 C 0.6016(14) 0.3656(10) 0.1073(3) 0.039(2) Uani 1 1 d . B .
H6A H 0.6315 0.3275 0.0804 0.047 Uiso 1 1 calc R . .
C7 C 0.6880(12) 0.3343(9) 0.1481(3) 0.036(2) Uani 1 1 d . B .
H7A H 0.7682 0.2688 0.1485 0.043 Uiso 1 1 calc R . .
C8 C 0.6589(13) 0.3970(11) 0.1879(3) 0.043(3) Uani 1 1 d . B .
C9 C 0.5291(15) 0.4938(11) 0.1858(4) 0.050(3) Uani 1 1 d . B .
H9A H 0.5065 0.5387 0.2120 0.060 Uiso 1 1 calc R . .
C10 C 0.4392(13) 0.5211(10) 0.1470(4) 0.042(3) Uani 1 1 d . B .
H10A H 0.3563 0.5846 0.1467 0.050 Uiso 1 1 calc R . .
C11 C 0.4691(14) 0.4552(11) 0.1071(4) 0.044(3) Uani 1 1 d . B .
C12 C 0.3716(16) 0.4813(13) 0.0639(4) 0.061(4) Uani 1 1 d . . .
H12A H 0.2530 0.4765 0.0686 0.091 Uiso 1 1 calc R . .
H12B H 0.4000 0.4184 0.0418 0.091 Uiso 1 1 calc R . .
H12C H 0.3986 0.5658 0.0534 0.091 Uiso 1 1 calc R . .
C13 C 0.7491(19) 0.3678(17) 0.2313(4) 0.074(5) Uani 1 1 d . . .
H13 H 0.6634 0.3785 0.2535 0.089 Uiso 0.50 1 calc PR A 1
H13A H 0.7735 0.2788 0.2257 0.089 Uiso 0.50 1 d PR A 2
C14 C 0.807(4) 0.250(3) 0.2387(10) 0.066(4) Uani 0.50 1 d P B 1
H14A H 0.8341 0.2387 0.2705 0.099 Uiso 0.50 1 calc PR B 1
H14B H 0.9071 0.2376 0.2223 0.099 Uiso 0.50 1 calc PR B 1
H14C H 0.7228 0.1887 0.2286 0.099 Uiso 0.50 1 calc PR B 1
C14A C 0.696(4) 0.358(3) 0.2722(9) 0.066(4) Uani 0.50 1 d P B 2
H14D H 0.6117 0.2919 0.2727 0.099 Uiso 0.50 1 calc PR B 2
H14E H 0.6491 0.4386 0.2810 0.099 Uiso 0.50 1 calc PR B 2
H14F H 0.7897 0.3358 0.2929 0.099 Uiso 0.50 1 calc PR B 2
C15A C 0.935(4) 0.422(3) 0.2277(10) 0.066(4) Uani 0.50 1 d P B 2
H15A H 0.9417 0.5075 0.2398 0.099 Uiso 0.50 1 calc PR B 2
H15B H 0.9627 0.4229 0.1965 0.099 Uiso 0.50 1 calc PR B 2
H15C H 1.0133 0.3670 0.2447 0.099 Uiso 0.50 1 calc PR B 2
C15 C 0.870(4) 0.485(3) 0.2401(10) 0.066(4) Uani 0.50 1 d P B 1
H15D H 0.8046 0.5624 0.2412 0.099 Uiso 0.50 1 calc PR B 1
H15E H 0.9462 0.4905 0.2162 0.099 Uiso 0.50 1 calc PR B 1
H15F H 0.9330 0.4729 0.2685 0.099 Uiso 0.50 1 calc PR B 1
C16 C 0.5840(13) 0.0788(10) 0.0823(4) 0.039(2) Uani 1 1 d . . .
C17 C 0.7559(13) 0.0700(11) 0.0858(4) 0.044(3) Uani 1 1 d . . .
C18 C 0.8440(14) 0.1101(11) 0.0506(4) 0.049(3) Uani 1 1 d . . .
H18A H 0.9613 0.1048 0.0529 0.058 Uiso 1 1 calc R . .
C19 C 0.7654(14) 0.1581(10) 0.0118(4) 0.044(3) Uani 1 1 d . . .
C20 C 0.5931(13) 0.1625(10) 0.0091(4) 0.040(3) Uani 1 1 d . . .
H20A H 0.5380 0.1936 -0.0174 0.048 Uiso 1 1 calc R . .
C21 C 0.4993(12) 0.1234(9) 0.0434(3) 0.032(2) Uani 1 1 d . . .
C22 C 0.8444(14) 0.0139(12) 0.1264(4) 0.053(3) Uani 1 1 d . . .
H22A H 0.7889 0.0401 0.1529 0.080 Uiso 1 1 calc R . .
H22B H 0.9594 0.0434 0.1286 0.080 Uiso 1 1 calc R . .
H22C H 0.8425 -0.0784 0.1242 0.080 Uiso 1 1 calc R . .
C23 C 0.8658(16) 0.2026(13) -0.0262(5) 0.064(4) Uani 1 1 d . . .
H23A H 0.8686 0.1359 -0.0486 0.095 Uiso 1 1 calc R . .
H23B H 0.9789 0.2220 -0.0149 0.095 Uiso 1 1 calc R . .
H23C H 0.8147 0.2785 -0.0395 0.095 Uiso 1 1 calc R . .
C24 C 0.3149(12) 0.1326(11) 0.0395(4) 0.041(3) Uani 1 1 d . . .
H24A H 0.2793 0.2060 0.0563 0.062 Uiso 1 1 calc R . .
H24B H 0.2668 0.0558 0.0515 0.062 Uiso 1 1 calc R . .
H24C H 0.2776 0.1419 0.0082 0.062 Uiso 1 1 calc R . .
C25 C 0.8644(17) 0.5271(14) 0.0524(5) 0.065(4) Uani 1 1 d . . .
H25A H 0.8984 0.4504 0.0686 0.097 Uiso 1 1 calc R . .
H25B H 0.9557 0.5568 0.0351 0.097 Uiso 1 1 calc R . .
H25C H 0.7681 0.5084 0.0323 0.097 Uiso 1 1 calc R . .
C26 C 0.8203(15) 0.6270(12) 0.0845(4) 0.050(3) Uani 1 1 d . . .
C27 C 0.9268(18) 0.6384(14) 0.1251(5) 0.068(4) Uani 1 1 d . . .
H27A H 1.0288 0.6829 0.1185 0.102 Uiso 1 1 calc R . .
H27B H 0.9543 0.5541 0.1366 0.102 Uiso 1 1 calc R . .
H27C H 0.8688 0.6860 0.1473 0.102 Uiso 1 1 calc R . .
N1 N 0.3361(10) 0.0386(8) 0.1740(3) 0.0337(19) Uani 1 1 d . . .
N2 N 0.4895(10) 0.0402(8) 0.1188(3) 0.0348(19) Uani 1 1 d . . .
O1 O 0.3635(9) 0.2736(7) 0.2226(2) 0.0431(18) Uani 1 1 d . B .
O2 O 0.2399(10) 0.1788(8) 0.2777(2) 0.054(2) Uani 1 1 d . . .
O3 O 0.7027(12) 0.6958(11) 0.0764(4) 0.077(3) Uani 1 1 d . . .
Ru1 Ru 0.42777(10) 0.31148(8) 0.15818(3) 0.0343(3) Uani 1 1 d . . .
Cl2 Cl 0.1366(3) 0.3022(3) 0.13462(10) 0.0483(7) Uani 1 1 d . B .

loop_
_atom_site_aniso_label
_atom_site_aniso_U_11
_atom_site_aniso_U_22
_atom_site_aniso_U_33
_atom_site_aniso_U_23
_atom_site_aniso_U_13
_atom_site_aniso_U_12
C1 0.027(5) 0.022(5) 0.039(6) 0.005(4) -0.002(4) 0.009(4)
C2 0.048(6) 0.024(5) 0.046(6) 0.000(5) 0.003(5) -0.009(5)
C3 0.048(6) 0.029(5) 0.043(6) -0.001(5) 0.003(5) 0.007(5)
C4 0.032(5) 0.041(6) 0.044(6) -0.004(5) 0.009(5) -0.009(5)
C5 0.039(6) 0.044(6) 0.046(6) -0.001(6) 0.008(5) 0.000(6)
C6 0.048(6) 0.034(5) 0.036(6) -0.002(5) 0.010(5) -0.008(5)
C7 0.028(5) 0.025(5) 0.055(7) 0.006(5) -0.003(4) 0.006(4)
C8 0.037(6) 0.058(7) 0.035(6) 0.003(5) 0.006(5) -0.022(5)
C9 0.051(7) 0.038(6) 0.062(8) -0.024(6) 0.018(6) -0.020(6)
C10 0.025(5) 0.032(6) 0.068(8) 0.004(5) 0.006(5) -0.010(5)
C11 0.037(6) 0.041(6) 0.053(7) 0.001(5) 0.003(5) 0.002(5)
C12 0.052(8) 0.064(9) 0.066(9) 0.018(7) -0.009(6) -0.009(7)
C13 0.068(9) 0.108(13) 0.045(8) 0.015(8) -0.010(7) -0.044(9)
C14 0.066(10) 0.067(11) 0.064(9) 0.007(8) -0.011(7) -0.007(8)
C14A 0.066(10) 0.067(11) 0.064(9) 0.007(8) -0.011(7) -0.007(8)
C15A 0.066(10) 0.067(11) 0.064(9) 0.007(8) -0.011(7) -0.007(8)
C15 0.066(10) 0.067(11) 0.064(9) 0.007(8) -0.011(7) -0.007(8)
C16 0.038(6) 0.036(6) 0.042(6) -0.004(5) 0.004(5) -0.008(5)
C17 0.036(6) 0.044(6) 0.053(7) -0.017(6) 0.006(5) 0.002(5)
C18 0.034(6) 0.047(7) 0.065(8) -0.014(6) 0.009(6) -0.006(5)
C19 0.040(6) 0.031(6) 0.063(7) -0.003(5) 0.017(5) -0.002(5)
C20 0.038(6) 0.031(6) 0.052(6) 0.002(5) 0.003(5) 0.001(5)
C21 0.028(5) 0.031(5) 0.039(6) -0.005(4) 0.006(4) -0.009(4)
C22 0.038(6) 0.057(8) 0.063(8) -0.005(6) -0.009(6) 0.007(6)
C23 0.061(8) 0.055(8) 0.078(9) 0.000(7) 0.032(7) -0.017(7)
C24 0.027(5) 0.041(6) 0.055(7) -0.003(5) 0.003(5) 0.006(5)
C25 0.059(8) 0.069(9) 0.068(9) -0.007(7) 0.027(7) -0.011(7)
C26 0.049(7) 0.043(7) 0.061(8) 0.010(6) 0.014(6) 0.003(6)
C27 0.072(10) 0.058(9) 0.074(10) -0.003(7) 0.006(8) 0.003(7)
N1 0.032(4) 0.030(5) 0.039(5) 0.001(4) 0.010(4) -0.005(4)
N2 0.036(5) 0.036(5) 0.032(4) -0.003(4) 0.006(4) 0.005(4)
O1 0.046(4) 0.032(4) 0.052(5) -0.007(3) 0.010(4) 0.002(3)
O2 0.069(5) 0.054(5) 0.041(4) -0.003(4) 0.018(4) -0.011(5)
O3 0.061(6) 0.076(7) 0.097(8) 0.012(6) 0.015(5) 0.011(6)
Ru1 0.0269(4) 0.0321(4) 0.0445(5) -0.0033(4) 0.0070(3) -0.0024(4)
Cl2 0.0255(12) 0.0430(15) 0.077(2) 0.0052(15) 0.0044(12) -0.0025(12)

loop_
_atom_type_symbol
_atom_type_description
_atom_type_scat_dispersion_real
_atom_type_scat_dispersion_imag
_atom_type_scat_source
C C 0.0033 0.0016 'International Tables Vol C Tables 4.2.6.8 and 6.1.1.4'
H H 0.0000 0.0000 'International Tables Vol C Tables 4.2.6.8 and 6.1.1.4'
N N 0.0061 0.0033 'International Tables Vol C Tables 4.2.6.8 and 6.1.1.4'
O O 0.0106 0.0060 'International Tables Vol C Tables 4.2.6.8 and 6.1.1.4'
Ru Ru -1.2594 0.8363 'International Tables Vol C Tables 4.2.6.8 and 6.1.1.4'
Cl Cl 0.1484 0.1585 'International Tables Vol C Tables 4.2.6.8 and 6.1.1.4'

loop_
_geom_angle_atom_site_label_1
_geom_angle_atom_site_label_2
_geom_angle_atom_site_label_3
_geom_angle
N1 C1 N2 101.2(8)
N1 C1 Ru1 124.2(7)
N2 C1 Ru1 134.5(7)
C3 C2 N1 106.6(9)
C3 C2 H2A 126.7
N1 C2 H2A 126.7
C2 C3 N2 107.3(9)
C2 C3 H3A 126.3
N2 C3 H3A 126.3
N1 C4 C5 117.2(8)
N1 C4 H4A 108.0
C5 C4 H4A 108.0
N1 C4 H4B 108.0
C5 C4 H4B 108.0
H4A C4 H4B 107.2
O2 C5 O1 122.6(11)
O2 C5 C4 117.5(10)
O1 C5 C4 119.7(9)
C7 C6 C11 119.4(10)
C7 C6 Ru1 68.9(6)
C11 C6 Ru1 70.7(6)
C7 C6 H6A 120.3
C11 C6 H6A 120.3
Ru1 C6 H6A 133.2
C8 C7 C6 122.2(10)
C8 C7 Ru1 73.7(6)
C6 C7 Ru1 73.3(6)
C8 C7 H7A 118.9
C6 C7 H7A 118.9
Ru1 C7 H7A 126.0
C7 C8 C9 116.7(10)
C7 C8 C13 123.6(12)
C9 C8 C13 119.7(12)
C7 C8 Ru1 69.0(6)
C9 C8 Ru1 71.5(6)
C13 C8 Ru1 128.8(8)
C10 C9 C8 121.8(10)
C10 C9 Ru1 72.6(6)
C8 C9 Ru1 70.1(6)
C10 C9 H9A 119.1
C8 C9 H9A 119.1
Ru1 C9 H9A 131.2
C9 C10 C11 120.6(11)
C9 C10 Ru1 71.8(6)
C11 C10 Ru1 69.7(6)
C9 C10 H10A 119.7
C11 C10 H10A 119.7
Ru1 C10 H10A 131.7
C10 C11 C6 119.0(10)
C10 C11 C12 122.3(11)
C6 C11 C12 118.7(11)
C10 C11 Ru1 73.0(6)
C6 C11 Ru1 71.5(6)
C12 C11 Ru1 129.6(8)
C11 C12 H12A 109.5
C11 C12 H12B 109.5
H12A C12 H12B 109.5
C11 C12 H12C 109.5
H12A C12 H12C 109.5
H12B C12 H12C 109.5
C14A C13 C14 84.3(19)
C14A C13 C8 131.4(18)
C14 C13 C8 119.0(18)
C14A C13 C15 97.6(19)
C14 C13 C15 119(2)
C8 C13 C15 104.5(15)
C14A C13 C15A 115.9(18)
C14 C13 C15A 91(2)
C8 C13 C15A 106.1(14)
C15 C13 C15A 34.1(14)
C14A C13 H13 27.8
C14 C13 H13 104.0
C8 C13 H13 104.0
C15 C13 H13 104.0
C15A C13 H13 133.5
C14A C13 H13A 99.2
C14 C13 H13A 20.9
C8 C13 H13A 98.2
C15 C13 H13A 130.5
C15A C13 H13A 97.5
H13 C13 H13A 112.2
C13 C14 H13A 39.1
C13 C14 H14A 109.5
H13A C14 H14A 146.3
C13 C14 H14B 109.5
H13A C14 H14B 96.1
C13 C14 H14C 109.5
H13A C14 H14C 80.6
C13 C14A H14D 109.5
C13 C14A H14E 109.5
H14D C14A H14E 109.5
C13 C14A H14F 109.5
H14D C14A H14F 109.5
H14E C14A H14F 109.5
C13 C15A H15A 109.5
C13 C15A H15B 109.5
H15A C15A H15B 109.5
C13 C15A H15C 109.5
H15A C15A H15C 109.5
H15B C15A H15C 109.5
C13 C15 H15D 109.5
C13 C15 H15E 109.5
C13 C15 H15F 109.5
C17 C16 C21 121.6(10)
C17 C16 N2 119.7(10)
C21 C16 N2 118.7(9)
C18 C17 C16 118.6(11)
C18 C17 C22 120.4(10)
C16 C17 C22 121.0(11)
C17 C18 C19 121.9(11)
C17 C18 H18A 119.1
C19 C18 H18A 119.1
C20 C19 C18 117.8(10)
C20 C19 C23 121.6(11)
C18 C19 C23 120.6(11)
C21 C20 C19 122.5(11)
C21 C20 H20A 118.7
C19 C20 H20A 118.7
C20 C21 C16 117.6(9)
C20 C21 C24 120.7(10)
C16 C21 C24 121.7(9)
C17 C22 H22A 109.5
C17 C22 H22B 109.5
H22A C22 H22B 109.5
C17 C22 H22C 109.5
H22A C22 H22C 109.5
H22B C22 H22C 109.5
C19 C23 H23A 109.5
C19 C23 H23B 109.5
H23A C23 H23B 109.5
C19 C23 H23C 109.5
H23A C23 H23C 109.5
H23B C23 H23C 109.5
C21 C24 H24A 109.5
C21 C24 H24B 109.5
H24A C24 H24B 109.5
C21 C24 H24C 109.5
H24A C24 H24C 109.5
H24B C24 H24C 109.5
C26 C25 H25A 109.5
C26 C25 H25B 109.5
H25A C25 H25B 109.5
C26 C25 H25C 109.5
H25A C25 H25C 109.5
H25B C25 H25C 109.5
O3 C26 C27 122.4(13)
O3 C26 C25 120.7(13)
C27 C26 C25 116.8(12)
C26 C27 H27A 109.5
C26 C27 H27B 109.5
H27A C27 H27B 109.5
C26 C27 H27C 109.5
H27A C27 H27C 109.5
H27B C27 H27C 109.5
C1 N1 C2 112.8(8)
C1 N1 C4 125.9(8)
C2 N1 C4 121.2(8)
C1 N2 C3 112.0(8)
C1 N2 C16 124.7(9)
C3 N2 C16 123.1(9)
C5 O1 Ru1 131.4(7)
C1 Ru1 O1 86.7(3)
C1 Ru1 C7 96.9(4)
O1 Ru1 C7 116.9(4)
C1 Ru1 C11 125.5(4)
O1 Ru1 C11 147.4(4)
C7 Ru1 C11 68.6(4)
C1 Ru1 C6 99.8(4)
O1 Ru1 C6 154.2(4)
C7 Ru1 C6 37.8(4)
C11 Ru1 C6 37.8(4)
C1 Ru1 C8 119.3(4)
O1 Ru1 C8 87.3(3)
C7 Ru1 C8 37.3(4)
C11 Ru1 C8 80.9(4)
C6 Ru1 C8 67.7(4)
C1 Ru1 C9 156.8(4)
O1 Ru1 C9 85.7(4)
C7 Ru1 C9 67.4(4)
C11 Ru1 C9 66.3(4)
C6 Ru1 C9 78.5(4)
C8 Ru1 C9 38.4(4)
C1 Ru1 C10 162.6(4)
O1 Ru1 C10 110.2(4)
C7 Ru1 C10 79.6(4)
C11 Ru1 C10 37.3(4)
C6 Ru1 C10 66.9(4)
C8 Ru1 C10 67.5(4)
C9 Ru1 C10 35.6(4)
C1 Ru1 Cl2 83.5(3)
O1 Ru1 Cl2 88.5(2)
C7 Ru1 Cl2 154.6(3)
C11 Ru1 Cl2 90.4(3)
C6 Ru1 Cl2 116.9(3)
C8 Ru1 Cl2 156.5(3)
C9 Ru1 Cl2 118.2(3)
C10 Ru1 Cl2 92.5(3)

loop_
_geom_bond_atom_site_label_1
_geom_bond_atom_site_label_2
_geom_bond_distance
C1 N1 1.377(12)
C1 N2 1.384(12)
C1 Ru1 2.033(9)
C2 C3 1.321(15)
C2 N1 1.390(13)
C2 H2A 0.9500
C3 N2 1.392(13)
C3 H3A 0.9500
C4 N1 1.474(12)
C4 C5 1.480(15)
C4 H4A 0.9900
C4 H4B 0.9900
C5 O2 1.238(12)
C5 O1 1.304(13)
C6 C7 1.419(14)
C6 C11 1.432(15)
C6 Ru1 2.217(10)
C6 H6A 0.9500
C7 C8 1.403(15)
C7 Ru1 2.159(10)
C7 H7A 0.9500
C8 C9 1.467(17)
C8 C13 1.495(17)
C8 Ru1 2.220(10)
C9 C10 1.372(17)
C9 Ru1 2.239(11)
C9 H9A 0.9500
C10 C11 1.424(16)
C10 Ru1 2.249(11)
C10 H10A 0.9500
C11 C12 1.508(16)
C11 Ru1 2.206(12)
C12 H12A 0.9800
C12 H12B 0.9800
C12 H12C 0.9800
C13 C14A 1.33(3)
C13 C14 1.35(3)
C13 C15 1.59(3)
C13 C15A 1.62(3)
C13 H13 1.0000
C13 H13A 0.9800
C14 H13A 0.5539
C14 H14A 0.9800
C14 H14B 0.9800
C14 H14C 0.9800
C14A H14D 0.9800
C14A H14E 0.9800
C14A H14F 0.9800
C15A H15A 0.9800
C15A H15B 0.9800
C15A H15C 0.9800
C15 H15D 0.9800
C15 H15E 0.9800
C15 H15F 0.9800
C16 C17 1.392(15)
C16 C21 1.405(15)
C16 N2 1.437(13)
C17 C18 1.380(16)
C17 C22 1.505(16)
C18 C19 1.397(17)
C18 H18A 0.9500
C19 C20 1.393(15)
C19 C23 1.516(15)
C20 C21 1.383(14)
C20 H20A 0.9500
C21 C24 1.494(13)
C22 H22A 0.9800
C22 H22B 0.9800
C22 H22C 0.9800
C23 H23A 0.9800
C23 H23B 0.9800
C23 H23C 0.9800
C24 H24A 0.9800
C24 H24B 0.9800
C24 H24C 0.9800
C25 C26 1.492(17)
C25 H25A 0.9800
C25 H25B 0.9800
C25 H25C 0.9800
C26 O3 1.212(15)
C26 C27 1.462(18)
C27 H27A 0.9800
C27 H27B 0.9800
C27 H27C 0.9800
O1 Ru1 2.079(8)
Ru1 Cl2 2.424(3)

loop_
_geom_torsion_atom_site_label_1
_geom_torsion_atom_site_label_2
_geom_torsion_atom_site_label_3
_geom_torsion_atom_site_label_4
_geom_torsion
N1 C2 C3 N2 1.7(12)
N1 C4 C5 O2 -152.0(10)
N1 C4 C5 O1 33.3(15)
C11 C6 C7 C8 -6.3(16)
Ru1 C6 C7 C8 -57.7(9)
C11 C6 C7 Ru1 51.4(9)
C6 C7 C8 C9 2.5(15)
Ru1 C7 C8 C9 -55.0(8)
C6 C7 C8 C13 -179.1(10)
Ru1 C7 C8 C13 123.4(11)
C6 C7 C8 Ru1 57.5(9)
C7 C8 C9 C10 0.6(15)
C13 C8 C9 C10 -177.9(10)
Ru1 C8 C9 C10 -53.2(9)
C7 C8 C9 Ru1 53.7(8)
C13 C8 C9 Ru1 -124.7(10)
C8 C9 C10 C11 0.3(16)
Ru1 C9 C10 C11 -51.8(9)
C8 C9 C10 Ru1 52.1(9)
C9 C10 C11 C6 -4.1(16)
Ru1 C10 C11 C6 -56.8(9)
C9 C10 C11 C12 179.2(11)
Ru1 C10 C11 C12 126.5(11)
C9 C10 C11 Ru1 52.7(9)
C7 C6 C11 C10 6.9(15)
Ru1 C6 C11 C10 57.5(9)
C7 C6 C11 C12 -176.2(10)
Ru1 C6 C11 C12 -125.7(10)
C7 C6 C11 Ru1 -50.6(9)
C7 C8 C13 C14A -138(2)
C9 C8 C13 C14A 40(3)
Ru1 C8 C13 C14A -49(3)
C7 C8 C13 C14 -29(2)
C9 C8 C13 C14 149.8(19)
Ru1 C8 C13 C14 60(2)
C7 C8 C13 C15 107.4(18)
C9 C8 C13 C15 -74.2(18)
Ru1 C8 C13 C15 -163.6(14)
C7 C8 C13 C15A 72.0(19)
C9 C8 C13 C15A -109.6(17)
Ru1 C8 C13 C15A 161.0(14)
C21 C16 C17 C18 2.0(17)
N2 C16 C17 C18 -178.7(10)
C21 C16 C17 C22 -175.8(10)
N2 C16 C17 C22 3.4(16)
C16 C17 C18 C19 -0.3(17)
C22 C17 C18 C19 177.5(11)
C17 C18 C19 C20 -1.2(17)
C17 C18 C19 C23 179.4(11)
C18 C19 C20 C21 1.1(16)
C23 C19 C20 C21 -179.5(10)
C19 C20 C21 C16 0.5(16)
C19 C20 C21 C24 178.6(10)
C17 C16 C21 C20 -2.1(16)
N2 C16 C21 C20 178.7(9)
C17 C16 C21 C24 179.8(10)
N2 C16 C21 C24 0.6(15)
N2 C1 N1 C2 -0.9(11)
Ru1 C1 N1 C2 -177.3(7)
N2 C1 N1 C4 -176.9(9)
Ru1 C1 N1 C4 6.7(14)
C3 C2 N1 C1 -0.5(13)
C3 C2 N1 C4 175.7(9)
C5 C4 N1 C1 -39.4(15)
C5 C4 N1 C2 144.9(10)
N1 C1 N2 C3 2.0(11)
Ru1 C1 N2 C3 177.8(8)
N1 C1 N2 C16 176.6(9)
Ru1 C1 N2 C16 -7.7(15)
C2 C3 N2 C1 -2.4(13)
C2 C3 N2 C16 -177.1(10)
C17 C16 N2 C1 103.2(12)
C21 C16 N2 C1 -77.5(13)
C17 C16 N2 C3 -82.8(13)
C21 C16 N2 C3 96.5(12)
O2 C5 O1 Ru1 -171.6(8)
C4 C5 O1 Ru1 2.8(15)
N1 C1 Ru1 O1 19.3(8)
N2 C1 Ru1 O1 -155.7(10)
N1 C1 Ru1 C7 136.0(8)
N2 C1 Ru1 C7 -39.0(10)
N1 C1 Ru1 C11 -155.4(7)
N2 C1 Ru1 C11 29.6(11)
N1 C1 Ru1 C6 174.1(8)
N2 C1 Ru1 C6 -0.9(10)
N1 C1 Ru1 C8 104.3(8)
N2 C1 Ru1 C8 -70.7(10)
N1 C1 Ru1 C9 90.3(13)
N2 C1 Ru1 C9 -84.6(14)
N1 C1 Ru1 C10 -147.0(11)
N2 C1 Ru1 C10 38.0(18)
N1 C1 Ru1 Cl2 -69.6(8)
N2 C1 Ru1 Cl2 115.4(10)
C5 O1 Ru1 C1 -25.4(9)
C5 O1 Ru1 C7 -121.5(9)
C5 O1 Ru1 C11 146.6(9)
C5 O1 Ru1 C6 -131.3(10)
C5 O1 Ru1 C8 -145.0(10)
C5 O1 Ru1 C9 176.5(10)
C5 O1 Ru1 C10 150.2(9)
C5 O1 Ru1 Cl2 58.1(9)
C8 C7 Ru1 C1 -131.0(7)
C6 C7 Ru1 C1 97.2(6)
C8 C7 Ru1 O1 -41.2(7)
C6 C7 Ru1 O1 -173.0(5)
C8 C7 Ru1 C11 103.5(7)
C6 C7 Ru1 C11 -28.3(6)
C8 C7 Ru1 C6 131.8(9)
C6 C7 Ru1 C8 -131.8(9)
C8 C7 Ru1 C9 31.3(7)
C6 C7 Ru1 C9 -100.6(7)
C8 C7 Ru1 C10 66.3(7)
C6 C7 Ru1 C10 -65.5(6)
C8 C7 Ru1 Cl2 139.9(7)
C6 C7 Ru1 Cl2 8.0(10)
C10 C11 Ru1 C1 175.9(6)
C6 C11 Ru1 C1 -54.6(8)
C12 C11 Ru1 C1 57.7(12)
C10 C11 Ru1 O1 5.7(10)
C6 C11 Ru1 O1 135.2(7)
C12 C11 Ru1 O1 -112.5(12)
C10 C11 Ru1 C7 -101.1(7)
C6 C11 Ru1 C7 28.4(6)
C12 C11 Ru1 C7 140.7(12)
C10 C11 Ru1 C6 -129.5(9)
C12 C11 Ru1 C6 112.4(14)
C10 C11 Ru1 C8 -64.5(7)
C6 C11 Ru1 C8 65.0(7)
C12 C11 Ru1 C8 177.4(12)
C10 C11 Ru1 C9 -27.3(6)
C6 C11 Ru1 C9 102.2(7)
C12 C11 Ru1 C9 -145.4(12)
C6 C11 Ru1 C10 129.5(9)
C12 C11 Ru1 C10 -118.1(14)
C10 C11 Ru1 Cl2 93.6(6)
C6 C11 Ru1 Cl2 -136.9(6)
C12 C11 Ru1 Cl2 -24.5(11)
C7 C6 Ru1 C1 -88.5(6)
C11 C6 Ru1 C1 137.7(6)
C7 C6 Ru1 O1 14.4(11)
C11 C6 Ru1 O1 -119.4(9)
C11 C6 Ru1 C7 -133.8(9)
C7 C6 Ru1 C11 133.8(9)
C7 C6 Ru1 C8 29.2(6)
C11 C6 Ru1 C8 -104.6(7)
C7 C6 Ru1 C9 67.9(7)
C11 C6 Ru1 C9 -65.9(7)
C7 C6 Ru1 C10 103.3(7)
C11 C6 Ru1 C10 -30.5(6)
C7 C6 Ru1 Cl2 -176.1(5)
C11 C6 Ru1 Cl2 50.0(7)
C7 C8 Ru1 C1 59.3(7)
C9 C8 Ru1 C1 -171.2(6)
C13 C8 Ru1 C1 -57.6(14)
C7 C8 Ru1 O1 144.0(6)
C9 C8 Ru1 O1 -86.5(6)
C13 C8 Ru1 O1 27.1(13)
C9 C8 Ru1 C7 129.5(9)
C13 C8 Ru1 C7 -116.9(16)
C7 C8 Ru1 C11 -66.5(6)
C9 C8 Ru1 C11 63.0(7)
C13 C8 Ru1 C11 176.6(14)
C7 C8 Ru1 C6 -29.6(6)
C9 C8 Ru1 C6 99.9(7)
C13 C8 Ru1 C6 -146.5(14)
C7 C8 Ru1 C9 -129.5(9)
C13 C8 Ru1 C9 113.6(15)
C7 C8 Ru1 C10 -102.8(7)
C9 C8 Ru1 C10 26.7(6)
C13 C8 Ru1 C10 140.3(14)
C7 C8 Ru1 Cl2 -136.0(7)
C9 C8 Ru1 Cl2 -6.5(11)
C13 C8 Ru1 Cl2 107.1(14)
C10 C9 Ru1 C1 154.3(9)
C8 C9 Ru1 C1 19.8(14)
C10 C9 Ru1 O1 -134.4(7)
C8 C9 Ru1 O1 91.0(6)
C10 C9 Ru1 C7 104.1(7)
C8 C9 Ru1 C7 -30.4(6)
C10 C9 Ru1 C11 28.5(6)
C8 C9 Ru1 C11 -106.1(7)
C10 C9 Ru1 C6 66.1(7)
C8 C9 Ru1 C6 -68.4(6)
C10 C9 Ru1 C8 134.5(10)
C8 C9 Ru1 C10 -134.5(10)
C10 C9 Ru1 Cl2 -48.4(7)
C8 C9 Ru1 Cl2 177.0(5)
C9 C10 Ru1 C1 -145.2(12)
C11 C10 Ru1 C1 -11.3(15)
C9 C10 Ru1 O1 49.4(7)
C11 C10 Ru1 O1 -176.7(6)
C9 C10 Ru1 C7 -65.6(7)
C11 C10 Ru1 C7 68.3(6)
C9 C10 Ru1 C11 -133.9(10)
C9 C10 Ru1 C6 -103.0(7)
C11 C10 Ru1 C6 30.9(6)
C9 C10 Ru1 C8 -28.6(6)
C11 C10 Ru1 C8 105.3(7)
C11 C10 Ru1 C9 133.9(10)
C9 C10 Ru1 Cl2 138.7(6)
C11 C10 Ru1 Cl2 -87.4(6)
